data_7713539
loop_
_publ_author_name
'Mansour, Ahmed M.'
'Khaled, Rabaa M.'
'Radacki, Krzysztof'
'Younes, Zeina'
'Gamal, Mariam'
'Guirguis, Beatrice'
'Mostafa, Gamal A. E.'
'Ali, Essam A.'
'Shehab, Ola R.'

_publ_section_title
;
 <i>In vitro</i> cytotoxicity of Mn(I) and Ru(II) carbonyls with a
 diphenyl pyridyl phosphine coligand towards leukaemia.
;
_journal_name_full 'Dalton transactions (Cambridge, England : 2003)'
_journal_paper_doi 10.1039/d3dt01798b
_journal_year 2023
_chemical_formula_moiety 'C35 H28 Cl2 N2 O P2 Ru'
_chemical_formula_sum 'C35 H28 Cl2 N2 O P2 Ru'
_chemical_formula_weight 726.50
_space_group_crystal_system monoclinic
_space_group_IT_number 14
_space_group_name_Hall '-P 2yn'
_space_group_name_H-M_alt 'P 1 21/n 1'
_atom_sites_solution_hydrogens geom
_atom_sites_solution_primary dual
_atom_sites_solution_secondary difmap
_audit_creation_date 2023-03-27
_audit_creation_method 'CIF-fill 1.3t (K.Radacki, 2005-23)'
_audit_update_record
;
2023-06-05 deposited with the CCDC.	2023-07-10 downloaded from the CCDC.
;
_cell_angle_alpha 90
_cell_angle_beta 93.5906(7)
_cell_angle_gamma 90
_cell_formula_units_Z 4
_cell_length_a 11.37234(9)
_cell_length_b 10.76781(8)
_cell_length_c 25.48891(16)
_cell_measurement_reflns_used 47931
_cell_measurement_temperature 100(2)
_cell_measurement_theta_max 74.9050
_cell_measurement_theta_min 3.4540
_cell_volume 3115.12(4)
_computing_cell_refinement 'CrysAlisPro 1.171.42.85a (Rigaku OD, 2023)'
_computing_data_collection 'CrysAlisPro 1.171.42.85a (Rigaku OD, 2023)'
_computing_data_reduction 'CrysAlisPro 1.171.42.85a (Rigaku OD, 2023)'
_computing_molecular_graphics 'ShelXLe (Huebschle et all, 2011)'
_computing_publication_material 'SHELXL-2019/2 (Sheldrick, 2019)'
_computing_structure_refinement 'SHELXL-2019/2 (Sheldrick, 2019)'
_computing_structure_solution 'SHELXT 2014/5 (Sheldrick, 2014)'
_diffrn_ambient_environment N~2~
_diffrn_ambient_temperature 100(2)
_diffrn_detector HPA
_diffrn_detector_area_resol_mean 10.0
_diffrn_detector_type 'HyPix Arc150'
_diffrn_measured_fraction_theta_full 1.000
_diffrn_measured_fraction_theta_max 0.983
_diffrn_measurement_details
;
 List of Runs (angles in degrees, time in seconds):
 --------------------------------------------------------------------------
  1  \w     77.00 134.00   0.50    0.05    --   85.25  22.00 156.14  114
  2  \w     73.00 123.00   0.50    0.05    --   85.25  21.00 111.28  100
  3  \w     74.00 126.00   0.50    0.05    --   82.28  15.00  90.00  104
  4  \w     60.00 133.00   0.50    0.05    --   82.28  15.00  60.00  146
  5  \w     83.00 133.00   0.50    0.05    --   82.28  15.00   0.00  100
  6  \w     77.00 136.00   0.50    0.05    --   85.25  19.00-173.73  118
  7  \w     77.00 128.00   0.50    0.05    --   82.28  15.00-150.00  102
  8  \w     49.00 122.00   0.50    0.05    --   82.28  15.00 -30.00  146
  9  \w     77.00 128.00   0.50    0.05    --   82.28  15.00 150.00  102
 10  \w     37.00  87.00   0.50    0.05    --   82.28-112.00  90.00  100
 11  \w     20.00  70.00   0.50    0.05    --   58.57-126.00  60.00  100
 12  \w     39.00 103.00   0.50    0.05    --   85.25-132.00  53.20  128
 13  \w     39.00  89.00   0.50    0.05    --   85.25-135.00 -35.43  100
 14  \w     41.00 103.00   0.50    0.05    --   85.25-134.00 -58.20  124
 15  \w     37.00  87.00   0.50    0.05    --   82.28-112.00 -30.00  100
 16  \w     47.00  97.00   0.50    0.05    --   85.25-115.00 -46.01  100
 17  \w     37.00  87.00   0.50    0.05    --   82.28-112.00   0.00  100
 18  \w     25.00  78.00   0.50    0.05    --   58.57-126.00 -90.00  106
 19  \w     43.00  93.00   0.50    0.05    --   82.28-112.00-150.00  100
 20  \w     37.00  88.00   0.50    0.05    --   82.28-112.00-180.00  102
 21  \w     37.00  87.00   0.50    0.05    --   82.28-112.00-120.00  100
 22  \w     42.00  92.00   0.50    0.05    --   82.28-112.00 120.00  100
 23  \w    -96.00 -45.00   0.50    0.05    --  -79.50 135.00 157.07  102
 24  \w    -97.00 -46.00   0.50    0.05    --  -79.50 131.00 145.38  102
 25  \w    -89.00 -38.00   0.50    0.05    --  -79.50 133.00  78.26  102
 26  \w    -78.00 -27.00   0.50    0.05    --  -69.76 126.00  30.00  102
 27  \w    -85.00 -32.00   0.50    0.05    --  -79.50 126.00 -31.53  106
 28  \w    -76.00 -25.00   0.50    0.05    --  -60.16 126.00 -90.00  102
 29  \w    -83.00 -33.00   0.50    0.05    --  -79.50 134.00-139.54  100
 30  \w    -97.00 -47.00   0.50    0.05    --  -79.50 116.00-150.00  100
 31  \w    -88.00 -37.00   0.50    0.05    --  -79.50 124.00-113.83  102
 32  \w   -100.00 -35.00   0.50    0.05    --  -79.50 123.00 -97.88  130
 33  \w    -83.00 -33.00   0.50    0.05    --  -79.50 134.00 -92.22  100
 34  \w    -83.00 -32.00   0.50    0.05    --  -76.35 112.00 -60.00  102
 35  \w    -96.00 -38.00   0.50    0.05    --  -79.50 114.00 -66.75  116
 36  \w    -84.00 -34.00   0.50    0.05    --  -79.50 108.00  35.14  100
 37  \w   -114.00 -63.00   0.50    0.05    --  -62.00 -24.00  66.89  102
 38  \w   -130.00 -79.00   0.50    0.05    --  -79.50 -23.00  97.86  102
 39  \w   -132.00 -82.00   0.50    0.05    --  -79.50 -24.00 173.44  100
 40  \w   -128.00 -78.00   0.50    0.05    --  -79.50 -22.00 121.12  100
 41  \w   -131.00 -81.00   0.50    0.05    --  -79.50 -23.00  89.46  100
 42  \w   -132.00 -82.00   0.50    0.05    --  -79.50 -24.00  72.43  100
 43  \w   -100.00 -34.00   0.50    0.05    --  -60.16 -15.00 150.00  132
 44  \w   -132.00 -81.00   0.50    0.05    --  -79.50 -24.00  46.02  102
 45  \w   -127.00 -77.00   0.50    0.05    --  -76.35 -15.00 -60.00  100
 46  \w   -131.00 -81.00   0.50    0.05    --  -79.50 -23.00 -92.09  100
 47  \w   -130.00 -78.00   0.50    0.05    --  -79.50 -22.00-106.39  104
;
_diffrn_measurement_device 'four-circle diffractometer'
_diffrn_measurement_device_type 'Rigaku XtaLAB Synergy-R'
_diffrn_measurement_method '\w scans'
_diffrn_orient_matrix_type
;
 CrysAlisPro convention (1999,Acta A55,543-557)
;
_diffrn_orient_matrix_UB_11 -0.0997455000
_diffrn_orient_matrix_UB_12 0.0801895000
_diffrn_orient_matrix_UB_13 0.0203044000
_diffrn_orient_matrix_UB_21 -0.0918387000
_diffrn_orient_matrix_UB_22 -0.0803901000
_diffrn_orient_matrix_UB_23 -0.0313350000
_diffrn_orient_matrix_UB_31 -0.0070287000
_diffrn_orient_matrix_UB_32 -0.0870587000
_diffrn_orient_matrix_UB_33 0.0476551000
_diffrn_radiation_monochromator 'multi-layer mirror'
_diffrn_radiation_probe x-ray
_diffrn_radiation_type CuK\a
_diffrn_radiation_wavelength 1.54184
_diffrn_radiation_xray_symbol K-L~2,3~
_diffrn_reflns_av_R_equivalents 0.0304
_diffrn_reflns_av_unetI/netI 0.0126
_diffrn_reflns_Laue_measured_fraction_full 1.000
_diffrn_reflns_Laue_measured_fraction_max 0.983
_diffrn_reflns_limit_h_max 14
_diffrn_reflns_limit_h_min -14
_diffrn_reflns_limit_k_max 12
_diffrn_reflns_limit_k_min -13
_diffrn_reflns_limit_l_max 31
_diffrn_reflns_limit_l_min -28
_diffrn_reflns_number 64659
_diffrn_reflns_point_group_measured_fraction_full 1.000
_diffrn_reflns_point_group_measured_fraction_max 0.983
_diffrn_reflns_theta_full 67.684
_diffrn_reflns_theta_max 75.114
_diffrn_reflns_theta_min 3.475
_diffrn_source 'rotating-anode X-ray tube'
_diffrn_source_type 'PhotonJet-R X-ray Source'
_exptl_absorpt_coefficient_mu 6.877
_exptl_absorpt_correction_T_max 0.722
_exptl_absorpt_correction_T_min 0.318
_exptl_absorpt_correction_type gaussian
_exptl_absorpt_process_details
;
 CrysAlisPro 1.171.42.85a (Rigaku Oxford Diffraction, 2023) Numerical 
 absorption correction based on gaussian integration over a multifaceted 
 crystal model Empirical absorption correction using spherical harmonics, 
 implemented in SCALE3 ABSPACK scaling algorithm.
;
_exptl_crystal_colour orange
_exptl_crystal_density_diffrn 1.549
_exptl_crystal_description block
_exptl_crystal_F_000 1472
_exptl_crystal_preparation
;
 Crystals were grown from saturated solution of DCM and hexane at RT. 
 For data collection the crystal was immersed in a film of 
 perfluoropolyether oil, mounted on a polyimide loop and transferred to 
 stream of cold nitrogen (Oxford Cryostream 800).
;
_exptl_crystal_size_max 0.250
_exptl_crystal_size_mid 0.200
_exptl_crystal_size_min 0.180
_refine_diff_density_max 0.477
_refine_diff_density_min -1.360
_refine_diff_density_rms 0.071
_refine_ls_extinction_method none
_refine_ls_goodness_of_fit_ref 1.106
_refine_ls_hydrogen_treatment constr
_refine_ls_matrix_type full
_refine_ls_number_parameters 395
_refine_ls_number_reflns 6332
_refine_ls_number_restraints 2
_refine_ls_restrained_S_all 1.106
_refine_ls_R_factor_all 0.0306
_refine_ls_R_factor_gt 0.0303
_refine_ls_shift/su_max 0.001
_refine_ls_shift/su_mean 0.000
_refine_ls_structure_factor_coef Fsqd
_refine_ls_weighting_details
;
 w=1/[\s^2^(Fo^2^)+(0.0349P)^2^+4.7514P] where P=(Fo^2^+2Fc^2^)/3
;
_refine_ls_weighting_scheme calc
_refine_ls_wR_factor_gt 0.0765
_refine_ls_wR_factor_ref 0.0768
_reflns_Friedel_coverage 0.000
_reflns_number_gt 6277
_reflns_number_total 6332
_reflns_threshold_expression 'I > 2\s(I)'
_cod_data_source_file d3dt01798b2.cif
_cod_data_source_block KR1133_AhMa
_cod_original_sg_symbol_H-M 'P 21/n'
_cod_database_code 7713539
_shelx_shelxl_version_number 2019/2
_shelx_space_group_comment
;
 The symmetry employed for this shelxl refinement is uniquely defined by the 
 following loop, which should always be used as a source of symmetry 
 information in preference to the above space-group names. They are only 
 intended as comments.
;
_shelx_estimated_absorpt_t_min 0.278
_shelx_estimated_absorpt_t_max 0.371

loop_
_space_group_symop_operation_xyz
'x, y, z'
'-x+1/2, y+1/2, -z+1/2'
'-x, -y, -z'
'x-1/2, -y-1/2, z-1/2'

loop_
_atom_site_label
_atom_site_type_symbol
_atom_site_fract_x
_atom_site_fract_y
_atom_site_fract_z
_atom_site_U_iso_or_equiv
_atom_site_adp_type
_atom_site_occupancy
_atom_site_site_symmetry_order
_atom_site_calc_flag
_atom_site_refinement_flags_posn
_atom_site_refinement_flags_adp
_atom_site_refinement_flags_occupancy
_atom_site_disorder_assembly
_atom_site_disorder_group
Ru1 Ru 0.36595(2) 0.74552(2) 0.57466(2) 0.01643(6) Uani 1 1 d . . . . .
Cl1 Cl 0.26512(5) 0.81581(5) 0.49259(2) 0.02460(12) Uani 1 1 d . . . . .
Cl2 Cl 0.37219(5) 0.95917(5) 0.60524(2) 0.02251(12) Uani 1 1 d . . . . .
C1 C 0.3597(2) 0.5879(2) 0.54425(9) 0.0225(5) Uani 1 1 d . . . . .
O1 O 0.35628(16) 0.49651(17) 0.52329(7) 0.0283(4) Uani 1 1 d . . . . .
P1 P 0.51780(5) 0.67951(5) 0.63308(2) 0.01760(12) Uani 1 1 d . . . . .
P2 P 0.19855(5) 0.70845(5) 0.62005(2) 0.01846(12) Uani 1 1 d . . . . .
C1_1 C 0.6131(2) 0.7263(2) 0.58161(9) 0.0198(4) Uani 1 1 d . . . . .
N2_1 N 0.53621(17) 0.77626(18) 0.54428(8) 0.0196(4) Uani 1 1 d . . . . .
C3_1 C 0.5767(2) 0.8320(2) 0.50243(9) 0.0239(5) Uani 1 1 d . . . . .
H3_1 H 0.523041 0.868614 0.476881 0.029 Uiso 1 1 calc R U . . .
C4_1 C 0.6972(2) 0.8369(2) 0.49585(10) 0.0280(5) Uani 1 1 d . . . . .
H4_1 H 0.725450 0.876457 0.465812 0.034 Uiso 1 1 calc R U . . .
C5_1 C 0.7752(2) 0.7844(3) 0.53283(11) 0.0302(5) Uani 1 1 d . . . . .
H5_1 H 0.857360 0.785934 0.527970 0.036 Uiso 1 1 calc R U . . .
C6_1 C 0.7334(2) 0.7291(2) 0.57749(10) 0.0270(5) Uani 1 1 d . . . . .
H6_1 H 0.785848 0.694527 0.604073 0.032 Uiso 1 1 calc R U . . .
C1_2 C 0.5862(2) 0.7513(2) 0.69259(10) 0.0208(5) Uani 1 1 d . . . . .
C2_2 C 0.5823(2) 0.8794(2) 0.69786(11) 0.0325(6) Uani 1 1 d . . . . .
H2_2 H 0.545998 0.928592 0.670459 0.039 Uiso 1 1 calc R U . . .
C3_2 C 0.6314(3) 0.9362(3) 0.74301(12) 0.0383(7) Uani 1 1 d . . . . .
H3_2 H 0.626814 1.023810 0.746729 0.046 Uiso 1 1 calc R U . . .
C4_2 C 0.6869(3) 0.8659(3) 0.78249(11) 0.0358(6) Uani 1 1 d . . . . .
H4_2 H 0.719708 0.904808 0.813478 0.043 Uiso 1 1 calc R U . . .
C5_2 C 0.6943(3) 0.7392(3) 0.77678(12) 0.0416(8) Uani 1 1 d . . . . .
H5_2 H 0.734347 0.690832 0.803486 0.050 Uiso 1 1 calc R U . . .
C6_2 C 0.6435(3) 0.6814(3) 0.73203(11) 0.0338(6) Uani 1 1 d . . . . .
H6_2 H 0.648152 0.593744 0.728524 0.041 Uiso 1 1 calc R U . . .
C1_3 C 0.5290(2) 0.5136(2) 0.64393(9) 0.0202(4) Uani 1 1 d . . . . .
C2_3 C 0.5836(2) 0.4359(2) 0.60904(9) 0.0249(5) Uani 1 1 d . . . . .
H2_3 H 0.626377 0.470451 0.581707 0.030 Uiso 1 1 calc R U . . .
C3_3 C 0.5754(2) 0.3076(2) 0.61436(10) 0.0303(6) Uani 1 1 d . . . . .
H3_3 H 0.612771 0.254686 0.590667 0.036 Uiso 1 1 calc R U . . .
C4_3 C 0.5129(3) 0.2569(2) 0.65410(12) 0.0307(6) Uani 1 1 d . . . . .
H4_3 H 0.506439 0.169248 0.657202 0.037 Uiso 1 1 calc R U . . .
C5_3 C 0.4600(2) 0.3335(2) 0.68927(10) 0.0272(5) Uani 1 1 d . . . . .
H5_3 H 0.418357 0.298241 0.716802 0.033 Uiso 1 1 calc R U . . .
C6_3 C 0.4676(2) 0.4611(2) 0.68451(9) 0.0227(5) Uani 1 1 d . . . . .
H6_3 H 0.431110 0.513343 0.708765 0.027 Uiso 1 1 calc R U . . .
C1_4 C 0.1125(2) 0.5715(2) 0.59807(9) 0.0213(5) Uani 1 1 d . . . . .
N2_4 N 0.003(3) 0.588(3) 0.5753(15) 0.0276(11) Uani 0.59(3) 1 d . . P A 1
C2_4 C 0.000(6) 0.584(5) 0.575(2) 0.0276(11) Uani 0.41(3) 1 d . . P A 2
H2_4 H -0.034844 0.663950 0.571086 0.033 Uiso 0.41(3) 1 calc R U P A 2
C3_4 C -0.0605(2) 0.4832(3) 0.55895(11) 0.0326(6) Uani 1 1 d . . . . .
H3_4 H -0.137510 0.493631 0.542823 0.039 Uiso 1 1 calc R U . A 1
C4_4 C -0.0154(2) 0.3644(3) 0.56536(11) 0.0322(6) Uani 1 1 d . . . . .
H4_4 H -0.061226 0.294243 0.554356 0.039 Uiso 1 1 calc R U . . .
C5_4 C 0.0976(2) 0.3494(2) 0.58808(10) 0.0291(5) Uani 1 1 d . . . . .
H5_4 H 0.130228 0.268639 0.592590 0.035 Uiso 1 1 calc R U . . .
C6_4 C 0.1628(2) 0.4531(2) 0.60422(10) 0.0258(5) Uani 1 1 d . . . . .
H6_4 H 0.240846 0.443836 0.619303 0.031 Uiso 1 1 calc R U . . .
C1_5 C 0.0866(2) 0.8309(2) 0.62119(10) 0.0237(5) Uani 1 1 d . . . . .
C2_5 C 0.0764(2) 0.9193(2) 0.58112(10) 0.0268(5) Uani 1 1 d . . . . .
H2_5 H 0.130263 0.918925 0.554114 0.032 Uiso 1 1 calc R U . . .
C3_5 C -0.0129(2) 1.0081(3) 0.58070(11) 0.0331(6) Uani 1 1 d . . . . .
H3_5 H -0.020480 1.067437 0.553111 0.040 Uiso 1 1 calc R U . . .
C4_5 C -0.0905(3) 1.0100(3) 0.62040(12) 0.0400(7) Uani 1 1 d . . . . .
H4_5 H -0.151148 1.070648 0.620076 0.048 Uiso 1 1 calc R U . . .
C5_5 C -0.0797(3) 0.9240(3) 0.66037(12) 0.0403(7) Uani 1 1 d . . . . .
H5_5 H -0.132790 0.925974 0.687685 0.048 Uiso 1 1 calc R U . . .
C6_5 C 0.0084(2) 0.8341(3) 0.66106(10) 0.0306(6) Uani 1 1 d . . . . .
H6_5 H 0.015186 0.774891 0.688737 0.037 Uiso 1 1 calc R U . . .
C1_6 C 0.2285(2) 0.6745(2) 0.69038(9) 0.0212(5) Uani 1 1 d D . . . .
C2_6 C 0.314(3) 0.747(3) 0.7162(8) 0.0240(11) Uani 0.59(3) 1 d D . P A 1
H2_6 H 0.350606 0.813135 0.698419 0.029 Uiso 0.59(3) 1 calc R U P A 1
N2_6 N 0.316(3) 0.741(4) 0.7164(9) 0.0240(11) Uani 0.41(3) 1 d D . P A 2
C3_6 C 0.3446(2) 0.7224(3) 0.76849(10) 0.0281(5) Uani 1 1 d D . . . .
H3_6 H 0.405303 0.769724 0.786231 0.034 Uiso 1 1 calc R U . A 1
C4_6 C 0.2892(2) 0.6302(3) 0.79573(10) 0.0300(5) Uani 1 1 d . . . . .
H4_6 H 0.311939 0.613909 0.831564 0.036 Uiso 1 1 calc R U . . .
C5_6 C 0.2005(3) 0.5626(3) 0.76993(11) 0.0359(6) Uani 1 1 d . . . . .
H5_6 H 0.160544 0.500549 0.788428 0.043 Uiso 1 1 calc R U . . .
C6_6 C 0.1690(2) 0.5839(2) 0.71752(10) 0.0284(5) Uani 1 1 d . . . . .
H6_6 H 0.107352 0.537259 0.700083 0.034 Uiso 1 1 calc R U . . .

loop_
_atom_site_aniso_label
_atom_site_aniso_U_11
_atom_site_aniso_U_22
_atom_site_aniso_U_33
_atom_site_aniso_U_23
_atom_site_aniso_U_13
_atom_site_aniso_U_12
Ru1 0.01663(10) 0.01599(10) 0.01664(10) 0.00016(6) 0.00067(6) 0.00001(6)
Cl1 0.0239(3) 0.0291(3) 0.0202(3) 0.0006(2) -0.0033(2) 0.0034(2)
Cl2 0.0254(3) 0.0190(3) 0.0229(3) 0.0002(2) -0.0006(2) 0.0000(2)
C1 0.0156(10) 0.0290(13) 0.0227(11) 0.0090(10) -0.0009(8) -0.0020(9)
O1 0.0298(9) 0.0283(10) 0.0266(9) -0.0066(8) 0.0015(7) -0.0003(7)
P1 0.0170(3) 0.0184(3) 0.0175(3) 0.0019(2) 0.0007(2) 0.0001(2)
P2 0.0178(3) 0.0173(3) 0.0204(3) -0.0009(2) 0.0023(2) 0.0000(2)
C1_1 0.0207(11) 0.0185(10) 0.0204(11) 0.0020(9) 0.0025(9) -0.0014(9)
N2_1 0.0205(10) 0.0186(9) 0.0199(9) -0.0001(8) 0.0028(7) -0.0007(8)
C3_1 0.0296(13) 0.0216(11) 0.0207(11) 0.0034(9) 0.0035(9) 0.0008(10)
C4_1 0.0316(13) 0.0267(12) 0.0263(12) 0.0055(10) 0.0071(10) -0.0056(10)
C5_1 0.0234(12) 0.0353(14) 0.0324(14) 0.0029(12) 0.0052(10) -0.0059(11)
C6_1 0.0215(12) 0.0309(13) 0.0286(13) 0.0052(10) 0.0013(10) -0.0014(10)
C1_2 0.0169(11) 0.0241(12) 0.0212(11) 0.0012(9) 0.0009(9) -0.0019(8)
C2_2 0.0314(14) 0.0234(13) 0.0408(15) -0.0023(11) -0.0128(11) 0.0000(10)
C3_2 0.0330(14) 0.0294(14) 0.0505(17) -0.0127(13) -0.0127(13) -0.0024(12)
C4_2 0.0348(15) 0.0427(16) 0.0289(13) -0.0071(12) -0.0058(11) -0.0106(12)
C5_2 0.0506(19) 0.0420(17) 0.0296(15) 0.0098(12) -0.0169(13) -0.0146(14)
C6_2 0.0412(16) 0.0254(13) 0.0333(14) 0.0043(11) -0.0097(12) -0.0058(11)
C1_3 0.0194(11) 0.0196(11) 0.0212(11) 0.0010(9) -0.0014(8) 0.0017(9)
C2_3 0.0262(12) 0.0260(12) 0.0227(11) -0.0005(10) 0.0018(9) 0.0026(10)
C3_3 0.0371(14) 0.0246(13) 0.0285(13) -0.0069(10) -0.0023(11) 0.0071(11)
C4_3 0.0345(15) 0.0196(12) 0.0372(15) -0.0001(10) -0.0043(12) 0.0011(10)
C5_3 0.0284(13) 0.0223(12) 0.0307(13) 0.0061(10) 0.0006(10) -0.0015(10)
C6_3 0.0235(11) 0.0212(11) 0.0234(11) 0.0019(9) 0.0014(9) 0.0009(9)
C1_4 0.0200(11) 0.0231(11) 0.0212(11) -0.0010(9) 0.0039(9) -0.0012(9)
N2_4 0.023(2) 0.029(2) 0.0309(12) -0.0040(12) -0.0016(13) 0.0000(15)
C2_4 0.023(2) 0.029(2) 0.0309(12) -0.0040(12) -0.0016(13) 0.0000(15)
C3_4 0.0211(12) 0.0381(15) 0.0378(14) -0.0072(12) -0.0041(10) -0.0025(11)
C4_4 0.0314(14) 0.0281(13) 0.0371(14) -0.0078(11) 0.0016(11) -0.0095(11)
C5_4 0.0340(14) 0.0204(12) 0.0333(13) -0.0018(10) 0.0044(11) -0.0007(10)
C6_4 0.0227(12) 0.0236(12) 0.0311(13) 0.0007(10) 0.0016(10) 0.0001(10)
C1_5 0.0192(11) 0.0218(11) 0.0300(12) -0.0051(10) 0.0012(9) 0.0017(9)
C2_5 0.0242(12) 0.0225(12) 0.0337(13) -0.0028(10) 0.0006(10) 0.0020(10)
C3_5 0.0332(14) 0.0250(13) 0.0401(15) -0.0036(11) -0.0048(11) 0.0077(11)
C4_5 0.0313(14) 0.0403(16) 0.0478(17) -0.0119(14) -0.0032(12) 0.0164(12)
C5_5 0.0310(14) 0.0532(19) 0.0372(15) -0.0143(14) 0.0066(12) 0.0083(13)
C6_5 0.0280(13) 0.0349(14) 0.0292(13) -0.0033(11) 0.0036(10) 0.0027(11)
C1_6 0.0208(11) 0.0204(11) 0.0230(11) -0.0010(9) 0.0045(9) 0.0018(9)
C2_6 0.0269(14) 0.022(3) 0.0228(12) 0.0004(11) 0.0022(9) -0.0010(16)
N2_6 0.0269(14) 0.022(3) 0.0228(12) 0.0004(11) 0.0022(9) -0.0010(16)
C3_6 0.0270(13) 0.0299(13) 0.0266(13) -0.0023(11) -0.0039(10) -0.0014(11)
C4_6 0.0392(15) 0.0318(13) 0.0188(11) 0.0009(10) 0.0012(10) 0.0047(11)
C5_6 0.0468(17) 0.0345(15) 0.0275(13) 0.0041(11) 0.0108(12) -0.0101(13)
C6_6 0.0304(13) 0.0288(13) 0.0262(12) -0.0008(10) 0.0036(10) -0.0087(10)

loop_
_atom_type_symbol
_atom_type_description
_atom_type_scat_dispersion_real
_atom_type_scat_dispersion_imag
_atom_type_scat_source
C C 0.0181 0.0091 'International Tables Vol C Tables 4.2.6.8 and 6.1.1.4'
H H 0.0000 0.0000 'International Tables Vol C Tables 4.2.6.8 and 6.1.1.4'
N N 0.0311 0.0180 'International Tables Vol C Tables 4.2.6.8 and 6.1.1.4'
O O 0.0492 0.0322 'International Tables Vol C Tables 4.2.6.8 and 6.1.1.4'
P P 0.2955 0.4335 'International Tables Vol C Tables 4.2.6.8 and 6.1.1.4'
Cl Cl 0.3639 0.7018 'International Tables Vol C Tables 4.2.6.8 and 6.1.1.4'
Ru Ru 0.0552 3.2960 'International Tables Vol C Tables 4.2.6.8 and 6.1.1.4'

loop_
_exptl_crystal_face_index_h
_exptl_crystal_face_index_k
_exptl_crystal_face_index_l
_exptl_crystal_face_perp_dist
2 1 2 0.1092
1 0 1 0.0921
-1 0 -1 0.1063
-1 -1 2 0.1061
-2 -1 1 0.1112
2 1 -1 0.1079
1 1 -2 0.1259
1 2 -2 0.1249
-1 -2 2 0.1083
1 1 2 0.1320
-1 -1 -2 0.1018
0 0 1 0.1083
0 0 -1 0.0717
0 1 -1 0.1100
0 -1 1 0.0952
-1 2 2 0.1299
-2 1 2 0.0946
2 -1 -2 0.1111
1 -1 0 0.0854
-1 0 2 0.0804
1 0 -2 0.1086
-1 1 -1 0.1071
0 -1 2 0.0925
0 1 -2 0.1039
-1 0 4 0.0818
-2 1 5 0.0792
2 -1 4 0.0871
-2 1 -4 0.1046
-4 -1 0 0.1025
-1 -5 0 0.0987
-1 -5 -5 0.0993
0 -3 -4 0.0911

loop_
_geom_angle_atom_site_label_1
_geom_angle_atom_site_label_2
_geom_angle_atom_site_label_3
_geom_angle
_geom_angle_site_symmetry_1
_geom_angle_site_symmetry_3
_geom_angle_publ_flag
C1 Ru1 N2_1 90.13(9) . . ?
C1 Ru1 P1 89.75(7) . . ?
N2_1 Ru1 P1 68.18(5) . . ?
C1 Ru1 P2 92.26(7) . . ?
N2_1 Ru1 P2 171.04(5) . . ?
P1 Ru1 P2 103.18(2) . . ?
C1 Ru1 Cl2 174.17(7) . . ?
N2_1 Ru1 Cl2 87.76(5) . . ?
P1 Ru1 Cl2 94.51(2) . . ?
P2 Ru1 Cl2 90.65(2) . . ?
C1 Ru1 Cl1 85.55(7) . . ?
N2_1 Ru1 Cl1 91.65(5) . . ?
P1 Ru1 Cl1 159.31(2) . . ?
P2 Ru1 Cl1 97.14(2) . . ?
Cl2 Ru1 Cl1 89.084(19) . . ?
O1 C1 Ru1 176.0(2) . . ?
C1_3 P1 C1_1 110.08(11) . . ?
C1_3 P1 C1_2 105.54(11) . . ?
C1_1 P1 C1_2 103.78(11) . . ?
C1_3 P1 Ru1 116.26(8) . . ?
C1_1 P1 Ru1 84.60(8) . . ?
C1_2 P1 Ru1 131.48(8) . . ?
C1_5 P2 C1_4 103.00(11) . . ?
C1_5 P2 C1_6 102.34(11) . . ?
C1_4 P2 C1_6 101.53(11) . . ?
C1_5 P2 Ru1 118.39(8) . . ?
C1_4 P2 Ru1 115.04(8) . . ?
C1_6 P2 Ru1 114.32(8) . . ?
N2_1 C1_1 C6_1 122.4(2) . . ?
N2_1 C1_1 P1 103.10(16) . . ?
C6_1 C1_1 P1 134.25(19) . . ?
C3_1 N2_1 C1_1 119.9(2) . . ?
C3_1 N2_1 Ru1 136.13(17) . . ?
C1_1 N2_1 Ru1 103.92(15) . . ?
N2_1 C3_1 C4_1 120.4(2) . . ?
N2_1 C3_1 H3_1 119.8 . . ?
C4_1 C3_1 H3_1 119.8 . . ?
C5_1 C4_1 C3_1 120.0(2) . . ?
C5_1 C4_1 H4_1 120.0 . . ?
C3_1 C4_1 H4_1 120.0 . . ?
C4_1 C5_1 C6_1 119.8(2) . . ?
C4_1 C5_1 H5_1 120.1 . . ?
C6_1 C5_1 H5_1 120.1 . . ?
C1_1 C6_1 C5_1 117.5(2) . . ?
C1_1 C6_1 H6_1 121.2 . . ?
C5_1 C6_1 H6_1 121.2 . . ?
C6_2 C1_2 C2_2 119.1(2) . . ?
C6_2 C1_2 P1 121.82(19) . . ?
C2_2 C1_2 P1 119.06(19) . . ?
C1_2 C2_2 C3_2 120.3(3) . . ?
C1_2 C2_2 H2_2 119.9 . . ?
C3_2 C2_2 H2_2 119.9 . . ?
C4_2 C3_2 C2_2 120.3(3) . . ?
C4_2 C3_2 H3_2 119.9 . . ?
C2_2 C3_2 H3_2 119.9 . . ?
C5_2 C4_2 C3_2 119.7(3) . . ?
C5_2 C4_2 H4_2 120.1 . . ?
C3_2 C4_2 H4_2 120.1 . . ?
C4_2 C5_2 C6_2 120.3(3) . . ?
C4_2 C5_2 H5_2 119.9 . . ?
C6_2 C5_2 H5_2 119.9 . . ?
C1_2 C6_2 C5_2 120.3(3) . . ?
C1_2 C6_2 H6_2 119.9 . . ?
C5_2 C6_2 H6_2 119.9 . . ?
C2_3 C1_3 C6_3 119.4(2) . . ?
C2_3 C1_3 P1 121.62(18) . . ?
C6_3 C1_3 P1 118.49(18) . . ?
C3_3 C2_3 C1_3 119.9(2) . . ?
C3_3 C2_3 H2_3 120.1 . . ?
C1_3 C2_3 H2_3 120.1 . . ?
C4_3 C3_3 C2_3 120.2(2) . . ?
C4_3 C3_3 H3_3 119.9 . . ?
C2_3 C3_3 H3_3 119.9 . . ?
C5_3 C4_3 C3_3 120.2(2) . . ?
C5_3 C4_3 H4_3 119.9 . . ?
C3_3 C4_3 H4_3 119.9 . . ?
C6_3 C5_3 C4_3 120.3(2) . . ?
C6_3 C5_3 H5_3 119.9 . . ?
C4_3 C5_3 H5_3 119.9 . . ?
C5_3 C6_3 C1_3 120.1(2) . . ?
C5_3 C6_3 H6_3 119.9 . . ?
C1_3 C6_3 H6_3 119.9 . . ?
N2_4 C1_4 C6_4 121.5(15) . . ?
C2_4 C1_4 C6_4 120(2) . . ?
N2_4 C1_4 P2 119.1(15) . . ?
C2_4 C1_4 P2 121(2) . . ?
C6_4 C1_4 P2 119.34(18) . . ?
C1_4 N2_4 C3_4 118(2) . . ?
C3_4 C2_4 C1_4 120(4) . . ?
C3_4 C2_4 H2_4 120.1 . . ?
C1_4 C2_4 H2_4 120.1 . . ?
C2_4 C3_4 C4_4 122(2) . . ?
C4_4 C3_4 N2_4 122.0(14) . . ?
C4_4 C3_4 H3_4 119.0 . . ?
N2_4 C3_4 H3_4 119.0 . . ?
C3_4 C4_4 C5_4 119.0(2) . . ?
C3_4 C4_4 H4_4 120.5 . . ?
C5_4 C4_4 H4_4 120.5 . . ?
C4_4 C5_4 C6_4 119.7(2) . . ?
C4_4 C5_4 H5_4 120.2 . . ?
C6_4 C5_4 H5_4 120.2 . . ?
C5_4 C6_4 C1_4 119.4(2) . . ?
C5_4 C6_4 H6_4 120.3 . . ?
C1_4 C6_4 H6_4 120.3 . . ?
C6_5 C1_5 C2_5 119.3(2) . . ?
C6_5 C1_5 P2 120.3(2) . . ?
C2_5 C1_5 P2 120.32(19) . . ?
C3_5 C2_5 C1_5 120.1(2) . . ?
C3_5 C2_5 H2_5 120.0 . . ?
C1_5 C2_5 H2_5 120.0 . . ?
C4_5 C3_5 C2_5 120.1(3) . . ?
C4_5 C3_5 H3_5 119.9 . . ?
C2_5 C3_5 H3_5 119.9 . . ?
C5_5 C4_5 C3_5 120.0(3) . . ?
C5_5 C4_5 H4_5 120.0 . . ?
C3_5 C4_5 H4_5 120.0 . . ?
C4_5 C5_5 C6_5 120.5(3) . . ?
C4_5 C5_5 H5_5 119.7 . . ?
C6_5 C5_5 H5_5 119.7 . . ?
C1_5 C6_5 C5_5 120.0(3) . . ?
C1_5 C6_5 H6_5 120.0 . . ?
C5_5 C6_5 H6_5 120.0 . . ?
N2_6 C1_6 C6_6 119.2(15) . . ?
C2_6 C1_6 C6_6 120.6(12) . . ?
N2_6 C1_6 P2 117.0(15) . . ?
C2_6 C1_6 P2 115.6(12) . . ?
C6_6 C1_6 P2 123.79(18) . . ?
C1_6 C2_6 C3_6 118(2) . . ?
C1_6 C2_6 H2_6 120.9 . . ?
C3_6 C2_6 H2_6 120.9 . . ?
C1_6 N2_6 C3_6 121(3) . . ?
N2_6 C3_6 C4_6 120.4(15) . . ?
C2_6 C3_6 C4_6 121.9(13) . . ?
C2_6 C3_6 H3_6 119.1 . . ?
C4_6 C3_6 H3_6 119.1 . . ?
C5_6 C4_6 C3_6 118.8(2) . . ?
C5_6 C4_6 H4_6 120.6 . . ?
C3_6 C4_6 H4_6 120.6 . . ?
C4_6 C5_6 C6_6 120.8(2) . . ?
C4_6 C5_6 H5_6 119.6 . . ?
C6_6 C5_6 H5_6 119.6 . . ?
C5_6 C6_6 C1_6 119.4(2) . . ?
C5_6 C6_6 H6_6 120.3 . . ?
C1_6 C6_6 H6_6 120.3 . . ?

loop_
_geom_bond_atom_site_label_1
_geom_bond_atom_site_label_2
_geom_bond_distance
_geom_bond_site_symmetry_2
_geom_bond_publ_flag
Ru1 C1 1.865(3) . ?
Ru1 N2_1 2.155(2) . ?
Ru1 P1 2.3201(6) . ?
Ru1 P2 2.3234(6) . ?
Ru1 Cl2 2.4286(6) . ?
Ru1 Cl1 2.4419(5) . ?
C1 O1 1.119(3) . ?
P1 C1_3 1.811(2) . ?
P1 C1_1 1.825(2) . ?
P1 C1_2 1.832(2) . ?
P2 C1_5 1.834(2) . ?
P2 C1_4 1.838(2) . ?
P2 C1_6 1.840(2) . ?
C1_1 N2_1 1.362(3) . ?
C1_1 C6_1 1.379(3) . ?
N2_1 C3_1 1.331(3) . ?
C3_1 C4_1 1.391(4) . ?
C3_1 H3_1 0.9500 . ?
C4_1 C5_1 1.375(4) . ?
C4_1 H4_1 0.9500 . ?
C5_1 C6_1 1.395(4) . ?
C5_1 H5_1 0.9500 . ?
C6_1 H6_1 0.9500 . ?
C1_2 C6_2 1.386(4) . ?
C1_2 C2_2 1.387(3) . ?
C2_2 C3_2 1.389(4) . ?
C2_2 H2_2 0.9500 . ?
C3_2 C4_2 1.380(4) . ?
C3_2 H3_2 0.9500 . ?
C4_2 C5_2 1.375(4) . ?
C4_2 H4_2 0.9500 . ?
C5_2 C6_2 1.393(4) . ?
C5_2 H5_2 0.9500 . ?
C6_2 H6_2 0.9500 . ?
C1_3 C2_3 1.396(3) . ?
C1_3 C6_3 1.403(3) . ?
C2_3 C3_3 1.391(4) . ?
C2_3 H2_3 0.9500 . ?
C3_3 C4_3 1.385(4) . ?
C3_3 H3_3 0.9500 . ?
C4_3 C5_3 1.383(4) . ?
C4_3 H4_3 0.9500 . ?
C5_3 C6_3 1.383(3) . ?
C5_3 H5_3 0.9500 . ?
C6_3 H6_3 0.9500 . ?
C1_4 N2_4 1.35(4) . ?
C1_4 C2_4 1.38(6) . ?
C1_4 C6_4 1.402(3) . ?
N2_4 C3_4 1.39(4) . ?
C2_4 C3_4 1.33(6) . ?
C2_4 H2_4 0.9500 . ?
C3_4 C4_4 1.385(4) . ?
C3_4 H3_4 0.9500 . ?
C4_4 C5_4 1.385(4) . ?
C4_4 H4_4 0.9500 . ?
C5_4 C6_4 1.388(4) . ?
C5_4 H5_4 0.9500 . ?
C6_4 H6_4 0.9500 . ?
C1_5 C6_5 1.392(4) . ?
C1_5 C2_5 1.395(4) . ?
C2_5 C3_5 1.394(4) . ?
C2_5 H2_5 0.9500 . ?
C3_5 C4_5 1.383(4) . ?
C3_5 H3_5 0.9500 . ?
C4_5 C5_5 1.377(5) . ?
C4_5 H4_5 0.9500 . ?
C5_5 C6_5 1.393(4) . ?
C5_5 H5_5 0.9500 . ?
C6_5 H6_5 0.9500 . ?
C1_6 N2_6 1.36(2) . ?
C1_6 C2_6 1.383(18) . ?
C1_6 C6_6 1.395(3) . ?
C2_6 C3_6 1.384(18) . ?
C2_6 H2_6 0.9500 . ?
N2_6 C3_6 1.36(2) . ?
C3_6 C4_6 1.385(4) . ?
C3_6 H3_6 0.9500 . ?
C4_6 C5_6 1.377(4) . ?
C4_6 H4_6 0.9500 . ?
C5_6 C6_6 1.380(4) . ?
C5_6 H5_6 0.9500 . ?
C6_6 H6_6 0.9500 . ?

loop_
_geom_torsion_atom_site_label_1
_geom_torsion_atom_site_label_2
_geom_torsion_atom_site_label_3
_geom_torsion_atom_site_label_4
_geom_torsion
_geom_torsion_site_symmetry_1
_geom_torsion_site_symmetry_2
_geom_torsion_site_symmetry_3
_geom_torsion_site_symmetry_4
_geom_torsion_publ_flag
C1_3 P1 C1_1 N2_1 119.75(16) . . . . ?
C1_2 P1 C1_1 N2_1 -127.71(16) . . . . ?
Ru1 P1 C1_1 N2_1 3.73(14) . . . . ?
C1_3 P1 C1_1 C6_1 -66.6(3) . . . . ?
C1_2 P1 C1_1 C6_1 46.0(3) . . . . ?
Ru1 P1 C1_1 C6_1 177.4(3) . . . . ?
C6_1 C1_1 N2_1 C3_1 -1.2(4) . . . . ?
P1 C1_1 N2_1 C3_1 173.46(18) . . . . ?
C6_1 C1_1 N2_1 Ru1 -178.7(2) . . . . ?
P1 C1_1 N2_1 Ru1 -4.12(16) . . . . ?
C1_1 N2_1 C3_1 C4_1 1.6(4) . . . . ?
Ru1 N2_1 C3_1 C4_1 178.23(18) . . . . ?
N2_1 C3_1 C4_1 C5_1 -0.3(4) . . . . ?
C3_1 C4_1 C5_1 C6_1 -1.5(4) . . . . ?
N2_1 C1_1 C6_1 C5_1 -0.6(4) . . . . ?
P1 C1_1 C6_1 C5_1 -173.3(2) . . . . ?
C4_1 C5_1 C6_1 C1_1 2.0(4) . . . . ?
C1_3 P1 C1_2 C6_2 6.5(3) . . . . ?
C1_1 P1 C1_2 C6_2 -109.3(2) . . . . ?
Ru1 P1 C1_2 C6_2 155.72(19) . . . . ?
C1_3 P1 C1_2 C2_2 -174.7(2) . . . . ?
C1_1 P1 C1_2 C2_2 69.5(2) . . . . ?
Ru1 P1 C1_2 C2_2 -25.5(3) . . . . ?
C6_2 C1_2 C2_2 C3_2 -2.5(4) . . . . ?
P1 C1_2 C2_2 C3_2 178.7(2) . . . . ?
C1_2 C2_2 C3_2 C4_2 1.5(5) . . . . ?
C2_2 C3_2 C4_2 C5_2 0.6(5) . . . . ?
C3_2 C4_2 C5_2 C6_2 -1.7(5) . . . . ?
C2_2 C1_2 C6_2 C5_2 1.3(4) . . . . ?
P1 C1_2 C6_2 C5_2 -179.9(2) . . . . ?
C4_2 C5_2 C6_2 C1_2 0.8(5) . . . . ?
C1_1 P1 C1_3 C2_3 -12.5(2) . . . . ?
C1_2 P1 C1_3 C2_3 -123.9(2) . . . . ?
Ru1 P1 C1_3 C2_3 81.4(2) . . . . ?
C1_1 P1 C1_3 C6_3 176.00(18) . . . . ?
C1_2 P1 C1_3 C6_3 64.6(2) . . . . ?
Ru1 P1 C1_3 C6_3 -90.07(19) . . . . ?
C6_3 C1_3 C2_3 C3_3 0.9(4) . . . . ?
P1 C1_3 C2_3 C3_3 -170.6(2) . . . . ?
C1_3 C2_3 C3_3 C4_3 0.1(4) . . . . ?
C2_3 C3_3 C4_3 C5_3 -1.1(4) . . . . ?
C3_3 C4_3 C5_3 C6_3 1.0(4) . . . . ?
C4_3 C5_3 C6_3 C1_3 0.0(4) . . . . ?
C2_3 C1_3 C6_3 C5_3 -1.0(4) . . . . ?
P1 C1_3 C6_3 C5_3 170.74(19) . . . . ?
C1_5 P2 C1_4 N2_4 16.4(18) . . . . ?
C1_6 P2 C1_4 N2_4 122.2(18) . . . . ?
Ru1 P2 C1_4 N2_4 -113.8(18) . . . . ?
C1_5 P2 C1_4 C2_4 16(3) . . . . ?
C1_6 P2 C1_4 C2_4 121(3) . . . . ?
Ru1 P2 C1_4 C2_4 -115(3) . . . . ?
C1_5 P2 C1_4 C6_4 -164.96(19) . . . . ?
C1_6 P2 C1_4 C6_4 -59.2(2) . . . . ?
Ru1 P2 C1_4 C6_4 64.8(2) . . . . ?
C6_4 C1_4 N2_4 C3_4 1(4) . . . . ?
P2 C1_4 N2_4 C3_4 180.0(17) . . . . ?
C6_4 C1_4 C2_4 C3_4 0(6) . . . . ?
P2 C1_4 C2_4 C3_4 179(3) . . . . ?
C1_4 C2_4 C3_4 C4_4 2(6) . . . . ?
C1_4 N2_4 C3_4 C4_4 0(4) . . . . ?
C2_4 C3_4 C4_4 C5_4 -2(3) . . . . ?
N2_4 C3_4 C4_4 C5_4 -1.1(19) . . . . ?
C3_4 C4_4 C5_4 C6_4 0.4(4) . . . . ?
C4_4 C5_4 C6_4 C1_4 1.1(4) . . . . ?
N2_4 C1_4 C6_4 C5_4 -2.0(19) . . . . ?
C2_4 C1_4 C6_4 C5_4 -1(3) . . . . ?
P2 C1_4 C6_4 C5_4 179.42(19) . . . . ?
C1_4 P2 C1_5 C6_5 74.6(2) . . . . ?
C1_6 P2 C1_5 C6_5 -30.5(2) . . . . ?
Ru1 P2 C1_5 C6_5 -157.20(18) . . . . ?
C1_4 P2 C1_5 C2_5 -103.2(2) . . . . ?
C1_6 P2 C1_5 C2_5 151.7(2) . . . . ?
Ru1 P2 C1_5 C2_5 25.0(2) . . . . ?
C6_5 C1_5 C2_5 C3_5 -1.2(4) . . . . ?
P2 C1_5 C2_5 C3_5 176.6(2) . . . . ?
C1_5 C2_5 C3_5 C4_5 0.9(4) . . . . ?
C2_5 C3_5 C4_5 C5_5 -0.1(4) . . . . ?
C3_5 C4_5 C5_5 C6_5 -0.5(5) . . . . ?
C2_5 C1_5 C6_5 C5_5 0.7(4) . . . . ?
P2 C1_5 C6_5 C5_5 -177.1(2) . . . . ?
C4_5 C5_5 C6_5 C1_5 0.1(4) . . . . ?
C1_5 P2 C1_6 N2_6 -90(2) . . . . ?
C1_4 P2 C1_6 N2_6 164(2) . . . . ?
Ru1 P2 C1_6 N2_6 39(2) . . . . ?
C1_5 P2 C1_6 C2_6 -87.4(19) . . . . ?
C1_4 P2 C1_6 C2_6 166.4(19) . . . . ?
Ru1 P2 C1_6 C2_6 41.9(19) . . . . ?
C1_5 P2 C1_6 C6_6 91.2(2) . . . . ?
C1_4 P2 C1_6 C6_6 -15.0(2) . . . . ?
Ru1 P2 C1_6 C6_6 -139.5(2) . . . . ?
C6_6 C1_6 C2_6 C3_6 5(4) . . . . ?
P2 C1_6 C2_6 C3_6 -177(2) . . . . ?
C6_6 C1_6 N2_6 C3_6 -1(5) . . . . ?
P2 C1_6 N2_6 C3_6 -180(3) . . . . ?
C1_6 N2_6 C3_6 C4_6 3(5) . . . . ?
C1_6 C2_6 C3_6 C4_6 -2(4) . . . . ?
N2_6 C3_6 C4_6 C5_6 -3(2) . . . . ?
C2_6 C3_6 C4_6 C5_6 -1(2) . . . . ?
C3_6 C4_6 C5_6 C6_6 1.6(4) . . . . ?
C4_6 C5_6 C6_6 C1_6 0.5(4) . . . . ?
N2_6 C1_6 C6_6 C5_6 -1(2) . . . . ?
C2_6 C1_6 C6_6 C5_6 -4(2) . . . . ?
P2 C1_6 C6_6 C5_6 177.9(2) . . . . ?
